data_4504253
loop_
_publ_author_name
'Reddy, L. Sreenivas'
'Chandran, Sreekanth K.'
'George, Sumod'
'Babu, N. Jagadeesh'
'Nangia, Ashwini'

_publ_section_title
;
 Crystal Structures ofN-Aryl-N'-4-Nitrophenyl Ureas: Molecular Conformation
 and Weak Interactions Direct the Strong Hydrogen Bond Synthon
;
_journal_coden_ASTM CGDEFU
_journal_issue 12
_journal_name_full 'Crystal Growth & Design'
_journal_page_first 2675
_journal_page_last 2690
_journal_paper_doi 10.1021/cg070155j
_journal_volume 7
_journal_year 2007
_chemical_formula_moiety 'C14 H12 N4 O4, C3 H7 N O'
_chemical_formula_sum 'C17 H19 N5 O5'
_chemical_formula_weight 373.37
_chemical_name_common
;
 N-(4-carboxamidophenyl)-N'-(nitrophenyl)urea.DMF
;
_chemical_name_systematic
;
 N-(4-carboxamidophenyl)-N'-(nitrophenyl)urea.DMF
;
_space_group_IT_number 2
_symmetry_cell_setting triclinic
_symmetry_space_group_name_Hall '-P 1'
_symmetry_space_group_name_H-M 'P -1'
_atom_sites_solution_hydrogens geom
_atom_sites_solution_primary direct
_atom_sites_solution_secondary difmap
_audit_creation_method SHELXL-97
_cell_angle_alpha 105.841(2)
_cell_angle_beta 104.695(3)
_cell_angle_gamma 95.110(3)
_cell_formula_units_Z 2
_cell_length_a 7.4728(10)
_cell_length_b 10.2624(14)
_cell_length_c 12.5410(17)
_cell_measurement_reflns_used 1529
_cell_measurement_temperature 298(2)
_cell_measurement_theta_max 22.11
_cell_measurement_theta_min 2.29
_cell_volume 881.9(2)
_computing_cell_refinement 'Bruker SMART'
_computing_data_collection 'Bruker SMART'
_computing_data_reduction 'Bruker SAINT'
_computing_molecular_graphics 'Bruker SHELXTL'
_computing_publication_material 'Bruker SHELXTL'
_computing_structure_refinement 'SHELXL-97 (Sheldrick, 1997)'
_computing_structure_solution 'SHELXS-97 (Sheldrick, 1990)'
_diffrn_ambient_temperature 298(2)
_diffrn_measured_fraction_theta_full 0.994
_diffrn_measured_fraction_theta_max 0.994
_diffrn_measurement_device_type 'CCD area detector'
_diffrn_measurement_method 'phi and omega scans'
_diffrn_radiation_monochromator graphite
_diffrn_radiation_source 'fine-focus sealed tube'
_diffrn_radiation_type MoK\a
_diffrn_radiation_wavelength 0.71073
_diffrn_reflns_av_R_equivalents 0.0312
_diffrn_reflns_av_sigmaI/netI 0.0449
_diffrn_reflns_limit_h_max 9
_diffrn_reflns_limit_h_min -8
_diffrn_reflns_limit_k_max 12
_diffrn_reflns_limit_k_min -12
_diffrn_reflns_limit_l_max 15
_diffrn_reflns_limit_l_min -15
_diffrn_reflns_number 7382
_diffrn_reflns_theta_full 26.11
_diffrn_reflns_theta_max 26.11
_diffrn_reflns_theta_min 1.76
_exptl_absorpt_coefficient_mu 0.106
_exptl_absorpt_correction_T_max 0.9874
_exptl_absorpt_correction_T_min 0.9628
_exptl_absorpt_correction_type multi-scan
_exptl_absorpt_process_details 'Bruker AXS SADABS program'
_exptl_crystal_colour colourless
_exptl_crystal_density_diffrn 1.406
_exptl_crystal_density_method 'not measured'
_exptl_crystal_description plate
_exptl_crystal_F_000 392
_exptl_crystal_size_max 0.36
_exptl_crystal_size_mid 0.24
_exptl_crystal_size_min 0.12
_refine_diff_density_max 0.217
_refine_diff_density_min -0.202
_refine_diff_density_rms 0.046
_refine_ls_extinction_method none
_refine_ls_goodness_of_fit_ref 1.027
_refine_ls_hydrogen_treatment mixed
_refine_ls_matrix_type full
_refine_ls_number_parameters 262
_refine_ls_number_reflns 3479
_refine_ls_number_restraints 0
_refine_ls_restrained_S_all 1.027
_refine_ls_R_factor_all 0.0974
_refine_ls_R_factor_gt 0.0632
_refine_ls_shift/su_max 0.002
_refine_ls_shift/su_mean 0.000
_refine_ls_structure_factor_coef Fsqd
_refine_ls_weighting_details 'calc w=1/[\s^2^(Fo^2^)+(0.0916P)^2^+0.0411P] where P=(Fo^2^+2Fc^2^)/3'
_refine_ls_weighting_scheme calc
_refine_ls_wR_factor_gt 0.1543
_refine_ls_wR_factor_ref 0.1740
_reflns_number_gt 2245
_reflns_number_total 3479
_reflns_threshold_expression >2sigma(I)
_cod_data_source_file cg070155j-file012.cif
_cod_data_source_block 5.10
_cod_depositor_comments
;
The following automatic conversions were performed:

'_symmetry_cell_setting' value 'Triclinic' changed to 'triclinic'
according to /home/saulius/struct/CIF-dictionaries/cif_core.dic
dictionary named 'cif_core.dic' version 2.4.1 from 2010-06-29.

Automatic conversion script
Id: cif_fix_values 1715 2011-07-08 13:25:40Z adriana 
;
_cod_original_sg_symbol_H-M P-1
_cod_database_code 4504253

loop_
_symmetry_equiv_pos_as_xyz
'x, y, z'
'-x, -y, -z'

loop_
_atom_site_label
_atom_site_type_symbol
_atom_site_fract_x
_atom_site_fract_y
_atom_site_fract_z
_atom_site_U_iso_or_equiv
_atom_site_adp_type
_atom_site_occupancy
_atom_site_symmetry_multiplicity
_atom_site_calc_flag
_atom_site_refinement_flags
O1 O 0.3874(3) 0.73973(16) 0.24737(14) 0.0603(5) Uani 1 1 d .
O4 O 0.9144(3) 0.85201(18) 0.89072(15) 0.0776(6) Uani 1 1 d .
O2 O -0.0652(4) 0.4348(2) -0.35225(17) 0.1030(9) Uani 1 1 d .
C11 C 0.1269(3) 0.5361(2) -0.1195(2) 0.0533(6) Uani 1 1 d .
H11 H 0.0754 0.5989 -0.1541 0.064 Uiso 1 1 calc R
O3 O -0.0159(3) 0.2325(2) -0.36045(17) 0.0985(8) Uani 1 1 d .
N1 N 0.4011(3) 0.5131(2) 0.16347(17) 0.0566(6) Uani 1 1 d .
C4 C 0.6672(3) 0.9067(2) 0.6210(2) 0.0535(6) Uani 1 1 d .
H4 H 0.6532 0.9982 0.6463 0.064 Uiso 1 1 calc R
C5 C 0.7601(3) 0.8471(2) 0.70061(19) 0.0476(6) Uani 1 1 d .
N3 N 0.8476(4) 1.0523(2) 0.8680(2) 0.0674(7) Uani 1 1 d .
C8 C 0.8448(3) 0.9171(2) 0.8266(2) 0.0523(6) Uani 1 1 d .
C1 C 0.4423(3) 0.6334(2) 0.2538(2) 0.0496(6) Uani 1 1 d .
C12 C 0.1052(3) 0.4005(2) -0.1839(2) 0.0498(6) Uani 1 1 d .
C9 C 0.2995(3) 0.4838(2) 0.04741(19) 0.0449(6) Uani 1 1 d .
C10 C 0.2249(3) 0.5782(2) -0.0040(2) 0.0519(6) Uani 1 1 d .
H10 H 0.2412 0.6699 0.0397 0.062 Uiso 1 1 calc R
N5 N 0.0021(3) 0.3537(3) -0.30672(19) 0.0673(7) Uani 1 1 d .
C3 C 0.5945(4) 0.8337(2) 0.5047(2) 0.0571(7) Uani 1 1 d .
H3 H 0.5303 0.8756 0.4531 0.069 Uiso 1 1 calc R
C13 C 0.1795(4) 0.3066(2) -0.1345(2) 0.0576(7) Uani 1 1 d .
H13 H 0.1648 0.2154 -0.1791 0.069 Uiso 1 1 calc R
C2 C 0.6174(3) 0.6984(2) 0.4654(2) 0.0509(6) Uani 1 1 d .
C7 C 0.7115(4) 0.6392(3) 0.5448(2) 0.0698(9) Uani 1 1 d .
H7 H 0.7290 0.5485 0.5195 0.084 Uiso 1 1 calc R
N2 N 0.5541(3) 0.6138(2) 0.35018(17) 0.0619(7) Uani 1 1 d .
C14 C 0.2749(4) 0.3469(2) -0.0199(2) 0.0559(7) Uani 1 1 d .
H14 H 0.3243 0.2828 0.0139 0.067 Uiso 1 1 calc R
C6 C 0.7789(4) 0.7109(3) 0.6594(2) 0.0669(8) Uani 1 1 d .
H6 H 0.8389 0.6676 0.7111 0.080 Uiso 1 1 calc R
N4 N 0.2822(3) 0.8620(2) 0.72424(18) 0.0585(6) Uani 1 1 d .
O5 O 0.3674(3) 0.6574(2) 0.72907(18) 0.0817(7) Uani 1 1 d .
C15 C 0.2959(4) 0.7338(3) 0.6766(2) 0.0619(7) Uani 1 1 d .
H15 H 0.2476 0.6979 0.5965 0.074 Uiso 1 1 calc R
C17 C 0.2028(4) 0.9461(3) 0.6554(3) 0.0756(9) Uani 1 1 d .
H17A H 0.1676 0.8939 0.5748 0.113 Uiso 1 1 calc R
H17B H 0.2941 1.0255 0.6696 0.113 Uiso 1 1 calc R
H17C H 0.0939 0.9747 0.6758 0.113 Uiso 1 1 calc R
C16 C 0.3544(4) 0.9255(3) 0.8484(3) 0.0883(10) Uani 1 1 d .
H16A H 0.2524 0.9474 0.8798 0.132 Uiso 1 1 calc R
H16B H 0.4412 1.0081 0.8648 0.132 Uiso 1 1 calc R
H16C H 0.4174 0.8630 0.8828 0.132 Uiso 1 1 calc R
H3A H 0.794(3) 1.101(3) 0.823(2) 0.057(8) Uiso 1 1 d .
H1 H 0.446(4) 0.439(3) 0.181(2) 0.072(8) Uiso 1 1 d .
H2 H 0.595(3) 0.536(3) 0.347(2) 0.065(8) Uiso 1 1 d .
H3B H 0.923(4) 1.091(3) 0.951(3) 0.094(10) Uiso 1 1 d .

loop_
_atom_site_aniso_label
_atom_site_aniso_U_11
_atom_site_aniso_U_22
_atom_site_aniso_U_33
_atom_site_aniso_U_23
_atom_site_aniso_U_13
_atom_site_aniso_U_12
O1 0.0815(12) 0.0447(10) 0.0439(10) 0.0086(8) 0.0013(9) 0.0207(9)
O4 0.1168(17) 0.0538(11) 0.0418(10) 0.0137(9) -0.0101(10) 0.0107(11)
O2 0.152(2) 0.0788(15) 0.0513(12) 0.0130(11) -0.0188(13) 0.0476(15)
C11 0.0669(16) 0.0445(14) 0.0426(13) 0.0132(11) 0.0026(12) 0.0192(12)
O3 0.138(2) 0.0659(14) 0.0516(12) -0.0126(10) -0.0134(12) 0.0330(13)
N1 0.0790(15) 0.0412(12) 0.0401(12) 0.0101(9) 0.0008(10) 0.0180(11)
C4 0.0693(17) 0.0401(13) 0.0438(14) 0.0102(10) 0.0044(12) 0.0156(12)
C5 0.0544(14) 0.0440(13) 0.0397(13) 0.0132(10) 0.0052(11) 0.0071(11)
N3 0.0951(19) 0.0480(13) 0.0422(13) 0.0065(11) -0.0018(12) 0.0127(12)
C8 0.0637(16) 0.0448(14) 0.0391(13) 0.0105(11) 0.0034(12) 0.0038(12)
C1 0.0636(16) 0.0416(13) 0.0381(13) 0.0106(10) 0.0057(11) 0.0128(12)
C12 0.0538(15) 0.0475(14) 0.0394(13) 0.0066(11) 0.0044(11) 0.0134(11)
C9 0.0517(14) 0.0427(13) 0.0360(12) 0.0106(10) 0.0062(10) 0.0099(11)
C10 0.0674(16) 0.0376(12) 0.0411(13) 0.0047(10) 0.0052(12) 0.0148(11)
N5 0.0779(16) 0.0638(15) 0.0437(12) 0.0052(11) -0.0023(11) 0.0225(12)
C3 0.0761(18) 0.0477(14) 0.0418(14) 0.0140(11) 0.0033(12) 0.0212(13)
C13 0.0735(17) 0.0375(13) 0.0456(14) 0.0016(11) 0.0006(13) 0.0116(12)
C2 0.0672(16) 0.0428(13) 0.0353(12) 0.0083(10) 0.0044(11) 0.0144(11)
C7 0.103(2) 0.0421(14) 0.0468(15) 0.0072(12) -0.0068(14) 0.0271(14)
N2 0.0920(17) 0.0449(12) 0.0363(11) 0.0069(9) -0.0018(11) 0.0258(12)
C14 0.0756(18) 0.0368(13) 0.0475(14) 0.0120(11) 0.0034(12) 0.0148(12)
C6 0.092(2) 0.0444(14) 0.0474(15) 0.0120(12) -0.0091(14) 0.0199(14)
N4 0.0659(14) 0.0517(13) 0.0522(13) 0.0089(10) 0.0128(11) 0.0157(11)
O5 0.1067(16) 0.0631(12) 0.0815(15) 0.0293(11) 0.0225(12) 0.0374(11)
C15 0.0749(19) 0.0515(16) 0.0573(17) 0.0140(13) 0.0154(14) 0.0189(14)
C17 0.091(2) 0.0583(17) 0.081(2) 0.0241(16) 0.0237(17) 0.0282(16)
C16 0.090(2) 0.090(2) 0.0643(19) 0.0002(17) 0.0094(17) 0.0231(19)

loop_
_atom_type_symbol
_atom_type_description
_atom_type_scat_dispersion_real
_atom_type_scat_dispersion_imag
_atom_type_scat_source
C C 0.0033 0.0016 'International Tables Vol C Tables 4.2.6.8 and 6.1.1.4'
H H 0.0000 0.0000 'International Tables Vol C Tables 4.2.6.8 and 6.1.1.4'
N N 0.0061 0.0033 'International Tables Vol C Tables 4.2.6.8 and 6.1.1.4'
O O 0.0106 0.0060 'International Tables Vol C Tables 4.2.6.8 and 6.1.1.4'

loop_
_geom_angle_atom_site_label_1
_geom_angle_atom_site_label_2
_geom_angle_atom_site_label_3
_geom_angle
C10 C11 C12 119.7(2)
C10 C11 H11 120.1
C12 C11 H11 120.1
C1 N1 C9 130.5(2)
C1 N1 H1 115.9(17)
C9 N1 H1 113.5(17)
C5 C4 C3 121.7(2)
C5 C4 H4 119.2
C3 C4 H4 119.2
C4 C5 C6 117.4(2)
C4 C5 C8 125.7(2)
C6 C5 C8 116.9(2)
C8 N3 H3A 122.4(16)
C8 N3 H3B 112.0(17)
H3A N3 H3B 125(2)
O4 C8 N3 120.9(2)
O4 C8 C5 120.2(2)
N3 C8 C5 118.9(2)
O1 C1 N2 125.9(2)
O1 C1 N1 125.0(2)
N2 C1 N1 109.1(2)
C13 C12 C11 121.0(2)
C13 C12 N5 118.4(2)
C11 C12 N5 120.6(2)
C10 C9 N1 125.5(2)
C10 C9 C14 119.1(2)
N1 C9 C14 115.3(2)
C11 C10 C9 119.9(2)
C11 C10 H10 120.1
C9 C10 H10 120.1
O2 N5 O3 121.8(2)
O2 N5 C12 119.6(2)
O3 N5 C12 118.6(2)
C2 C3 C4 119.8(2)
C2 C3 H3 120.1
C4 C3 H3 120.1
C14 C13 C12 119.7(2)
C14 C13 H13 120.1
C12 C13 H13 120.1
C7 C2 C3 118.5(2)
C7 C2 N2 115.8(2)
C3 C2 N2 125.7(2)
C6 C7 C2 121.2(2)
C6 C7 H7 119.4
C2 C7 H7 119.4
C1 N2 C2 131.1(2)
C1 N2 H2 120.6(17)
C2 N2 H2 108.2(17)
C13 C14 C9 120.5(2)
C13 C14 H14 119.7
C9 C14 H14 119.7
C7 C6 C5 121.4(2)
C7 C6 H6 119.3
C5 C6 H6 119.3
C15 N4 C17 121.6(2)
C15 N4 C16 120.6(2)
C17 N4 C16 117.7(2)
O5 C15 N4 125.4(3)
O5 C15 H15 117.3
N4 C15 H15 117.3
N4 C17 H17A 109.5
N4 C17 H17B 109.5
H17A C17 H17B 109.5
N4 C17 H17C 109.5
H17A C17 H17C 109.5
H17B C17 H17C 109.5
N4 C16 H16A 109.5
N4 C16 H16B 109.5
H16A C16 H16B 109.5
N4 C16 H16C 109.5
H16A C16 H16C 109.5
H16B C16 H16C 109.5

loop_
_geom_bond_atom_site_label_1
_geom_bond_atom_site_label_2
_geom_bond_distance
O1 C1 1.215(3)
O4 C8 1.227(3)
O2 N5 1.209(3)
C11 C10 1.373(3)
C11 C12 1.377(3)
C11 H11 0.9300
O3 N5 1.219(3)
N1 C1 1.376(3)
N1 C9 1.395(3)
N1 H1 0.92(3)
C4 C5 1.381(3)
C4 C3 1.383(3)
C4 H4 0.9300
C5 C6 1.385(3)
C5 C8 1.485(3)
N3 C8 1.338(3)
N3 H3A 0.90(3)
N3 H3B 1.00(3)
C1 N2 1.360(3)
C12 C13 1.366(3)
C12 N5 1.458(3)
C9 C10 1.385(3)
C9 C14 1.396(3)
C10 H10 0.9300
C3 C2 1.383(3)
C3 H3 0.9300
C13 C14 1.359(3)
C13 H13 0.9300
C2 C7 1.381(3)
C2 N2 1.400(3)
C7 C6 1.360(3)
C7 H7 0.9300
N2 H2 0.87(3)
C14 H14 0.9300
C6 H6 0.9300
N4 C15 1.313(3)
N4 C17 1.442(3)
N4 C16 1.448(4)
O5 C15 1.230(3)
C15 H15 0.9300
C17 H17A 0.9600
C17 H17B 0.9600
C17 H17C 0.9600
C16 H16A 0.9600
C16 H16B 0.9600
C16 H16C 0.9600
